data_2202225
loop_
_publ_author_name
'Li, Chun-Bao'
Zhang,Wen-Qin
'Wang, Chao'

_publ_section_title
(6<i>R</i>,9<i>S</i>,13<i>R</i>,14<i>S</i>)-7,8-Didehydro-3,7-dimethoxy-17-methyl-6-phenylmorphinan-4,6-diol
_journal_issue 4
_journal_name_full 'Acta Crystallographica Section E'
_journal_page_first o498
_journal_page_last o500
_journal_paper_doi 10.1107/S1600536803005646
_journal_volume 59
_journal_year 2003
_chemical_formula_iupac 'C25 H29 N O4'
_chemical_formula_moiety 'C25 H29 N O4'
_chemical_formula_sum 'C25 H29 N O4'
_chemical_formula_weight 407.49
_chemical_name_systematic
;
(6R,9S,13R,14S)-7,8-didehydro-3,7-dimethoxy-
17-methyl-6-phenylmorphinan-4,6-diol
;
_space_group_IT_number 19
_symmetry_cell_setting orthorhombic
_symmetry_space_group_name_Hall 'P 2ac 2ab'
_symmetry_space_group_name_H-M 'P 21 21 21'
_cell_angle_alpha 90.00
_cell_angle_beta 90.00
_cell_angle_gamma 90.00
_cell_formula_units_Z 4
_cell_length_a 11.710(4)
_cell_length_b 13.177(4)
_cell_length_c 14.236(5)
_cell_measurement_reflns_used 782
_cell_measurement_temperature 293(2)
_cell_measurement_theta_max 22.56
_cell_measurement_theta_min 2.54
_cell_volume 2196.7(13)
_computing_cell_refinement 'SMART '
_computing_data_collection 'SMART (Bruker, 1997)'
_computing_data_reduction 'SAINT (Bruker, 1997) and SHELXTL (Bruker, 1997)'
_computing_molecular_graphics SHELXTL
_computing_publication_material SHELXTL
_computing_structure_refinement 'SHELXL97 (Sheldrick, 1997)'
_computing_structure_solution 'SHELXS97 (Sheldrick, 1997)'
_diffrn_ambient_temperature 293(2)
_diffrn_measured_fraction_theta_full 1.000
_diffrn_measured_fraction_theta_max 1.000
_diffrn_measurement_device_type 'Bruker SMART CCD area-detector'
_diffrn_measurement_method '\f and \w'
_diffrn_radiation_monochromator graphite
_diffrn_radiation_source 'fine-focus sealed tube'
_diffrn_radiation_type MoK\a
_diffrn_radiation_wavelength 0.71073
_diffrn_reflns_av_R_equivalents 0.0490
_diffrn_reflns_av_sigmaI/netI 0.0832
_diffrn_reflns_limit_h_max 9
_diffrn_reflns_limit_h_min -13
_diffrn_reflns_limit_k_max 15
_diffrn_reflns_limit_k_min -15
_diffrn_reflns_limit_l_max 16
_diffrn_reflns_limit_l_min -15
_diffrn_reflns_number 9147
_diffrn_reflns_theta_full 25.03
_diffrn_reflns_theta_max 25.03
_diffrn_reflns_theta_min 2.11
_diffrn_standards_decay_% 0
_diffrn_standards_interval_count 0
_diffrn_standards_interval_time 0
_diffrn_standards_number 0
_exptl_absorpt_coefficient_mu 0.083
_exptl_absorpt_correction_T_max 1.0000
_exptl_absorpt_correction_T_min 0.9756
_exptl_absorpt_correction_type multi-scan
_exptl_absorpt_process_details '(SADABS; Sheldrick, 1996)'
_exptl_crystal_colour colorless
_exptl_crystal_density_diffrn 1.232
_exptl_crystal_density_method 'not measured'
_exptl_crystal_description prism
_exptl_crystal_F_000 872
_exptl_crystal_size_max 0.28
_exptl_crystal_size_mid 0.24
_exptl_crystal_size_min 0.20
_refine_diff_density_max 0.157
_refine_diff_density_min -0.137
_refine_ls_abs_structure_details 'Flack (1983)'
_refine_ls_abs_structure_Flack 0.00(5)
_refine_ls_extinction_method none
_refine_ls_goodness_of_fit_ref 0.963
_refine_ls_hydrogen_treatment mixed
_refine_ls_matrix_type full
_refine_ls_number_parameters 275
_refine_ls_number_reflns 3861
_refine_ls_number_restraints 83
_refine_ls_restrained_S_all 0.964
_refine_ls_R_factor_all 0.1099
_refine_ls_R_factor_gt 0.0436
_refine_ls_shift/su_max 0.001
_refine_ls_shift/su_mean 0.000
_refine_ls_structure_factor_coef Fsqd
_refine_ls_weighting_details 'calc w = 1/[\s^2^(Fo^2^)+(0.0417P)^2^] where P = (Fo^2^+2Fc^2^)/3'
_refine_ls_weighting_scheme calc
_refine_ls_wR_factor_ref 0.1062
_reflns_number_gt 2017
_reflns_number_total 3861
_reflns_threshold_expression I>2\s(I)
_cod_data_source_file ww6063.cif
_cod_data_source_block I
_cod_depositor_comments
;
The following automatic conversions were performed:
'_symmetry_cell_setting' value 'Orthorhombic' changed to 'orthorhombic'
according to '/home/saulius/struct/CIF-dictionaries/cif_core.dic'
dictionary named 'cif_core.dic' version 2.4.1 from 2010-06-29.

Automatic conversion script
Id: cif_fix_enum 1527 2010-12-29 10:47:43Z saulius 

The following automatic conversions were performed:

'_symmetry_cell_setting' value 'Orthorhombic' changed to
'orthorhombic' according to
/home/saulius/struct/CIF-dictionaries/cif_core.dic dictionary named
'cif_core.dic' version 2.4.1 from 2010-06-29.

Automatic conversion script
Id: cif_fix_values 1715 2011-07-08 13:25:40Z adriana 
;
_cod_original_cell_volume 2196.6(13)
_cod_database_code 2202225
_cod_database_fobs_code 2202225

loop_
_symmetry_equiv_pos_as_xyz
'x, y, z'
'-x+1/2, -y, z+1/2'
'-x, y+1/2, -z+1/2'
'x+1/2, -y+1/2, -z'

loop_
_atom_site_label
_atom_site_fract_x
_atom_site_fract_y
_atom_site_fract_z
_atom_site_U_iso_or_equiv
_atom_site_adp_type
_atom_site_calc_flag
_atom_site_refinement_flags
_atom_site_occupancy
_atom_site_disorder_assembly
_atom_site_disorder_group
_atom_site_type_symbol
O1 0.3717(2) 0.0639(2) 0.8426(2) 0.0854(9) Uani d DU 1 . . O
O2 0.22427(19) 0.08576(19) 0.98279(18) 0.0631(7) Uani d . 1 A . O
H2 0.2952 0.0901 0.9984 0.076 Uiso d R 1 . . H
O3 0.0416(2) -0.05640(18) 0.89809(16) 0.0593(7) Uani d . 1 . . O
H3 0.0922 -0.0116 0.8920 0.071 Uiso d R 1 . . H
O4 -0.1773(2) -0.05356(19) 0.82172(17) 0.0671(8) Uani d . 1 . . O
C1 0.1483(4) 0.2160(3) 0.7274(3) 0.0626(11) Uani d . 1 A . C
H1A 0.1326 0.2475 0.6704 0.075 Uiso calc R 1 . . H
C2 0.2492(4) 0.1642(3) 0.7382(3) 0.0693(12) Uani d . 1 . . C
H2A 0.3001 0.1590 0.6883 0.083 Uiso calc R 1 A . H
C3 0.2746(3) 0.1205(3) 0.8224(3) 0.0612(11) Uani d D 1 A . C
C4 0.1975(3) 0.1274(3) 0.8981(3) 0.0496(9) Uani d . 1 . . C
C5 -0.0178(3) 0.0729(2) 1.0138(2) 0.0448(9) Uani d . 1 A . C
H5A -0.0756 0.0813 1.0619 0.054 Uiso calc R 1 . . H
H5B 0.0526 0.0532 1.0449 0.054 Uiso calc R 1 . . H
C6 -0.0550(3) -0.0141(3) 0.9477(2) 0.0447(9) Uani d . 1 . . C
C7 -0.1394(3) 0.0253(3) 0.8766(2) 0.0517(10) Uani d . 1 . . C
C8 -0.1695(3) 0.1214(3) 0.8682(3) 0.0548(10) Uani d . 1 . . C
H8A -0.2255 0.1382 0.8246 0.066 Uiso calc R 1 . . H
C9 -0.1084(3) 0.3043(3) 0.8713(3) 0.0542(10) Uani d . 1 . . C
H9A -0.1857 0.3221 0.8506 0.065 Uiso calc R 1 . . H
C10 -0.0373(3) 0.2857(3) 0.7832(3) 0.0641(11) Uani d . 1 A . C
H10A -0.0846 0.2517 0.7370 0.077 Uiso calc R 1 . . H
H10B -0.0149 0.3507 0.7571 0.077 Uiso calc R 1 . . H
C11 0.0695(3) 0.2223(3) 0.7998(3) 0.0527(10) Uani d . 1 . . C
C12 0.0904(3) 0.1740(3) 0.8851(2) 0.0457(9) Uani d . 1 A . C
C13 0.0011(3) 0.1753(3) 0.9651(2) 0.0413(8) Uani d . 1 . . C
C14 -0.1173(3) 0.2049(2) 0.9262(3) 0.0472(9) Uani d . 1 A . C
H14A -0.1677 0.2169 0.9800 0.057 Uiso calc R 1 . . H
C15 0.0344(3) 0.2595(2) 1.0353(2) 0.0498(10) Uani d . 1 A . C
H15A -0.0206 0.2613 1.0863 0.060 Uiso calc R 1 . . H
H15B 0.1088 0.2446 1.0619 0.060 Uiso calc R 1 . . H
C16 0.0378(3) 0.3625(2) 0.9871(3) 0.0571(10) Uani d . 1 . . C
H16A 0.0519 0.4147 1.0336 0.069 Uiso calc R 1 A . H
H16B 0.1004 0.3636 0.9425 0.069 Uiso calc R 1 . . H
N17 -0.0700(2) 0.3855(2) 0.9371(2) 0.0548(8) Uani d . 1 A . N
C17 -0.0633(4) 0.4851(3) 0.8911(3) 0.0793(14) Uani d . 1 . . C
H17A -0.0379 0.5350 0.9356 0.119 Uiso calc R 1 A . H
H17B -0.1373 0.5036 0.8677 0.119 Uiso calc R 1 . . H
H17C -0.0102 0.4817 0.8398 0.119 Uiso calc R 1 . . H
C18 -0.2516(4) -0.0313(4) 0.7467(3) 0.0975(17) Uani d . 1 . . C
H18A -0.2706 -0.0928 0.7140 0.146 Uiso calc R 1 . . H
H18B -0.2149 0.0149 0.7041 0.146 Uiso calc R 1 . . H
H18C -0.3201 -0.0007 0.7707 0.146 Uiso calc R 1 . . H
C19 0.4514(13) 0.055(2) 0.7696(10) 0.101(3) Uani d PDU 0.46(3) A 1 C
H19A 0.4928 0.1178 0.7635 0.152 Uiso calc PR 0.46(3) A 1 H
H19B 0.4123 0.0408 0.7119 0.152 Uiso calc PR 0.46(3) A 1 H
H19C 0.5038 0.0012 0.7835 0.152 Uiso calc PR 0.46(3) A 1 H
C19' 0.4234(14) 0.0118(17) 0.7662(8) 0.101(3) Uani d PDU 0.54(3) A 2 C
H19D 0.3917 -0.0552 0.7614 0.152 Uiso calc PR 0.54(3) A 2 H
H19E 0.5042 0.0071 0.7765 0.152 Uiso calc PR 0.54(3) A 2 H
H19F 0.4092 0.0483 0.7090 0.152 Uiso calc PR 0.54(3) A 2 H
C20 -0.1060(3) -0.1018(3) 1.0047(3) 0.0527(9) Uani d U 1 . . C
C21 -0.2216(4) -0.1079(3) 1.0232(3) 0.0740(12) Uani d U 1 . . C
H21A -0.2698 -0.0568 1.0017 0.089 Uiso calc R 1 . . H
C22 -0.2670(5) -0.1881(4) 1.0727(4) 0.1029(17) Uani d U 1 . . C
H22A -0.3450 -0.1901 1.0849 0.124 Uiso calc R 1 . . H
C23 -0.1995(7) -0.2637(4) 1.1035(4) 0.117(2) Uani d U 1 . . C
H23A -0.2313 -0.3187 1.1351 0.140 Uiso calc R 1 . . H
C24 -0.0833(6) -0.2597(4) 1.0885(4) 0.1162(19) Uani d U 1 . . C
H24A -0.0361 -0.3104 1.1120 0.139 Uiso calc R 1 . . H
C25 -0.0365(4) -0.1779(3) 1.0371(3) 0.0830(14) Uani d U 1 . . C
H25A 0.0415 -0.1756 1.0252 0.100 Uiso calc R 1 . . H

loop_
_atom_site_aniso_label
_atom_site_aniso_U_11
_atom_site_aniso_U_22
_atom_site_aniso_U_33
_atom_site_aniso_U_12
_atom_site_aniso_U_13
_atom_site_aniso_U_23
O1 0.0539(18) 0.114(2) 0.089(2) 0.0108(18) 0.0150(16) -0.0243(19)
O2 0.0401(14) 0.0801(19) 0.0692(19) 0.0019(13) -0.0025(13) 0.0092(16)
O3 0.0634(16) 0.0525(14) 0.0621(17) -0.0011(13) 0.0172(14) -0.0089(14)
O4 0.088(2) 0.0581(17) 0.0555(17) -0.0117(15) -0.0199(15) -0.0076(15)
C1 0.075(3) 0.065(3) 0.047(2) -0.011(2) 0.009(2) 0.001(2)
C2 0.067(3) 0.081(3) 0.060(3) -0.013(3) 0.021(2) -0.010(3)
C3 0.043(2) 0.067(3) 0.073(3) -0.003(2) 0.012(2) -0.016(2)
C4 0.045(2) 0.052(2) 0.052(3) -0.0075(19) 0.002(2) -0.004(2)
C5 0.046(2) 0.047(2) 0.042(2) -0.0004(17) 0.0034(17) 0.0023(19)
C6 0.047(2) 0.043(2) 0.044(2) 0.0019(18) 0.0052(18) -0.0010(18)
C7 0.055(3) 0.053(3) 0.047(2) -0.009(2) -0.0022(19) -0.002(2)
C8 0.052(2) 0.057(3) 0.056(3) -0.003(2) -0.0111(19) 0.007(2)
C9 0.051(2) 0.047(2) 0.065(3) 0.0010(19) -0.001(2) 0.007(2)
C10 0.072(3) 0.058(3) 0.062(3) -0.002(2) -0.002(2) 0.012(2)
C11 0.057(3) 0.055(2) 0.046(2) -0.0063(19) 0.005(2) 0.001(2)
C12 0.044(2) 0.046(2) 0.047(2) -0.0061(18) 0.0023(17) -0.003(2)
C13 0.035(2) 0.044(2) 0.044(2) -0.0052(16) -0.0009(16) -0.0010(18)
C14 0.039(2) 0.048(2) 0.055(2) -0.0012(18) -0.0010(17) 0.0049(19)
C15 0.044(2) 0.050(2) 0.055(2) -0.0028(18) -0.0013(18) -0.003(2)
C16 0.051(2) 0.049(2) 0.071(3) -0.0078(18) 0.001(2) -0.006(2)
N17 0.050(2) 0.0397(18) 0.075(2) -0.0008(15) 0.0004(17) 0.0038(17)
C17 0.083(3) 0.049(2) 0.106(4) -0.001(2) 0.010(3) 0.013(3)
C18 0.089(4) 0.093(4) 0.110(4) 0.008(3) -0.044(3) -0.023(3)
C19 0.087(4) 0.101(5) 0.115(3) 0.010(3) 0.022(3) -0.009(3)
C19' 0.087(4) 0.101(5) 0.115(3) 0.010(3) 0.022(3) -0.009(3)
C20 0.065(3) 0.047(2) 0.046(2) -0.0085(19) 0.0001(19) -0.0022(19)
C21 0.074(3) 0.078(3) 0.070(3) -0.009(2) 0.018(2) 0.007(2)
C22 0.109(4) 0.109(4) 0.091(4) -0.045(4) 0.023(3) 0.009(3)
C23 0.167(6) 0.077(4) 0.106(5) -0.039(4) 0.035(4) 0.009(3)
C24 0.161(5) 0.072(3) 0.116(4) 0.006(4) 0.022(4) 0.032(3)
C25 0.098(3) 0.061(3) 0.089(4) 0.003(3) 0.008(3) 0.021(3)

loop_
_atom_type_symbol
_atom_type_description
_atom_type_scat_dispersion_real
_atom_type_scat_dispersion_imag
_atom_type_scat_source
C C 0.0033 0.0016 'International Tables Vol C Tables 4.2.6.8 and 6.1.1.4'
H H 0.0000 0.0000 'International Tables Vol C Tables 4.2.6.8 and 6.1.1.4'
N N 0.0061 0.0033 'International Tables Vol C Tables 4.2.6.8 and 6.1.1.4'
O O 0.0106 0.0060 'International Tables Vol C Tables 4.2.6.8 and 6.1.1.4'

loop_
_geom_angle_atom_site_label_1
_geom_angle_atom_site_label_2
_geom_angle_atom_site_label_3
_geom_angle
_geom_angle_publ_flag
C3 O1 C19 115.8(6) y
C3 O1 C19' 116.7(6) y
C19 O1 C19' 27.1(8) ?
C4 O2 H2 115.1 ?
C6 O3 H3 109.3 ?
C7 O4 C18 118.2(3) y
C2 C1 C11 121.3(4) ?
C2 C1 H1A 119.3 ?
C11 C1 H1A 119.3 ?
C3 C2 C1 119.7(4) ?
C2 C3 O1 125.9(4) y
C2 C3 C4 120.4(4) ?
O1 C3 C4 113.6(4) y
O2 C4 C12 119.8(3) y
O2 C4 C3 120.3(3) y
C12 C4 C3 119.8(4) ?
C13 C5 C6 114.7(3) ?
C13 C5 H5A 108.6 ?
C6 C5 H5A 108.6 ?
C13 C5 H5B 108.6 ?
C6 C5 H5B 108.6 ?
H5A C5 H5B 107.6 ?
O3 C6 C7 108.5(3) y
O3 C6 C20 105.9(3) ?
C7 C6 C20 111.1(3) ?
O3 C6 C5 111.3(3) y
C7 C6 C5 109.7(3) ?
C20 C6 C5 110.3(3) ?
C8 C7 O4 126.0(3) y
C8 C7 C6 124.5(3) ?
O4 C7 C6 109.4(3) y
C7 C8 C14 122.9(3) ?
C7 C8 H8A 118.5 ?
C14 C8 H8A 118.5 ?
N17 C9 C10 117.9(3) y
N17 C9 C14 108.3(3) y
C10 C9 C14 108.6(3) ?
N17 C9 H9A 107.2 ?
C10 C9 H9A 107.2 ?
C14 C9 H9A 107.2 ?
C11 C10 C9 114.2(3) ?
C11 C10 H10A 108.7 ?
C9 C10 H10A 108.7 ?
C11 C10 H10B 108.7 ?
C9 C10 H10B 108.7 ?
H10A C10 H10B 107.6 ?
C1 C11 C12 120.3(4) ?
C1 C11 C10 117.7(3) ?
C12 C11 C10 122.0(3) ?
C11 C12 C4 118.1(3) ?
C11 C12 C13 121.2(3) ?
C4 C12 C13 120.7(3) ?
C5 C13 C14 104.8(2) ?
C5 C13 C15 112.1(3) ?
C14 C13 C15 106.1(3) ?
C5 C13 C12 114.9(3) ?
C14 C13 C12 110.3(3) ?
C15 C13 C12 108.3(3) y
C8 C14 C9 111.9(3) ?
C8 C14 C13 112.1(3) ?
C9 C14 C13 109.8(3) ?
C8 C14 H14A 107.6 ?
C9 C14 H14A 107.6 ?
C13 C14 H14A 107.6 ?
C16 C15 C13 110.8(3) ?
C16 C15 H15A 109.5 ?
C13 C15 H15A 109.5 ?
C16 C15 H15B 109.5 ?
C13 C15 H15B 109.5 ?
H15A C15 H15B 108.1 ?
N17 C16 C15 112.2(3) ?
N17 C16 H16A 109.2 ?
C15 C16 H16A 109.2 ?
N17 C16 H16B 109.2 ?
C15 C16 H16B 109.2 ?
H16A C16 H16B 107.9 ?
C17 N17 C16 110.6(3) ?
C17 N17 C9 112.1(3) ?
C16 N17 C9 114.3(3) y
N17 C17 H17A 109.5 ?
N17 C17 H17B 109.5 ?
H17A C17 H17B 109.5 ?
N17 C17 H17C 109.5 ?
H17A C17 H17C 109.5 ?
H17B C17 H17C 109.5 ?
O4 C18 H18A 109.5 ?
O4 C18 H18B 109.5 ?
H18A C18 H18B 109.5 ?
O4 C18 H18C 109.5 ?
H18A C18 H18C 109.5 ?
H18B C18 H18C 109.5 ?
O1 C19 H19A 109.5 ?
O1 C19 H19B 109.5 ?
H19A C19 H19B 109.5 ?
O1 C19 H19C 109.5 ?
H19A C19 H19C 109.5 ?
H19B C19 H19C 109.5 ?
O1 C19' H19D 109.5 ?
O1 C19' H19E 109.5 ?
H19D C19' H19E 109.5 ?
O1 C19' H19F 109.5 ?
H19D C19' H19F 109.5 ?
H19E C19' H19F 109.5 ?
C25 C20 C21 118.3(4) ?
C25 C20 C6 119.9(4) ?
C21 C20 C6 121.8(4) ?
C22 C21 C20 121.4(5) ?
C22 C21 H21A 119.3 ?
C20 C21 H21A 119.3 ?
C23 C22 C21 120.5(5) ?
C23 C22 H22A 119.7 ?
C21 C22 H22A 119.7 ?
C22 C23 C24 120.1(5) ?
C22 C23 H23A 120.0 ?
C24 C23 H23A 120.0 ?
C23 C24 C25 119.5(6) ?
C23 C24 H24A 120.2 ?
C25 C24 H24A 120.2 ?
C20 C25 C24 120.1(5) ?
C20 C25 H25A 119.9 ?
C24 C25 H25A 119.9 ?

loop_
_geom_bond_atom_site_label_1
_geom_bond_atom_site_label_2
_geom_bond_site_symmetry_2
_geom_bond_distance
_geom_bond_publ_flag
O1 C3 . 1.390(5) y
O1 C19 . 1.402(8) y
O1 C19' . 1.423(8) ?
O2 C4 . 1.361(4) y
O2 H2 . 0.8611 ?
O3 C6 . 1.445(4) y
O3 H3 . 0.8405 ?
O4 C7 . 1.374(4) y
O4 C18 . 1.410(4) y
C1 C2 . 1.373(5) ?
C1 C11 . 1.385(5) ?
C1 H1A . 0.9300 ?
C2 C3 . 1.363(5) ?
C2 H2A . 0.9300 ?
C3 C4 . 1.409(5) ?
C4 C12 . 1.409(5) ?
C5 C13 . 1.533(4) ?
C5 C6 . 1.546(4) ?
C5 H5A . 0.9700 ?
C5 H5B . 0.9700 ?
C6 C7 . 1.508(5) y
C6 C20 . 1.533(5) ?
C7 C8 . 1.319(5) y
C8 C14 . 1.505(5) y
C8 H8A . 0.9300 ?
C9 N17 . 1.492(4) y
C9 C10 . 1.525(5) ?
C9 C14 . 1.529(4) ?
C9 H9A . 0.9800 ?
C10 C11 . 1.522(5) y
C10 H10A . 0.9700 ?
C10 H10B . 0.9700 ?
C11 C12 . 1.393(4) ?
C12 C13 . 1.546(4) y
C13 C14 . 1.543(4) ?
C13 C15 . 1.544(4) ?
C14 H14A . 0.9800 ?
C15 C16 . 1.521(4) ?
C15 H15A . 0.9700 ?
C15 H15B . 0.9700 ?
C16 N17 . 1.480(4) y
C16 H16A . 0.9700 ?
C16 H16B . 0.9700 ?
N17 C17 . 1.468(4) y
C17 H17A . 0.9600 ?
C17 H17B . 0.9600 ?
C17 H17C . 0.9600 ?
C18 H18A . 0.9600 ?
C18 H18B . 0.9600 ?
C18 H18C . 0.9600 ?
C19 H19A . 0.9600 ?
C19 H19B . 0.9600 ?
C19 H19C . 0.9600 ?
C19' H19D . 0.9600 ?
C19' H19E . 0.9600 ?
C19' H19F . 0.9600 ?
C20 C25 . 1.371(5) ?
C20 C21 . 1.382(5) ?
C21 C22 . 1.378(6) ?
C21 H21A . 0.9300 ?
C22 C23 . 1.345(7) ?
C22 H22A . 0.9300 ?
C23 C24 . 1.378(8) ?
C23 H23A . 0.9300 ?
C24 C25 . 1.414(6) ?
C24 H24A . 0.9300 ?
C25 H25A . 0.9300 ?

loop_
_geom_hbond_atom_site_label_D
_geom_hbond_atom_site_label_H
_geom_hbond_atom_site_label_A
_geom_hbond_site_symmetry_A
_geom_hbond_distance_DH
_geom_hbond_distance_HA
_geom_hbond_distance_DA
_geom_hbond_angle_DHA
O3 H3 O2 . 0.84 2.39 3.088(4) 141
O2 H2 N17 4_557 0.86 1.85 2.692(4) 164

loop_
_geom_torsion_atom_site_label_1
_geom_torsion_atom_site_label_2
_geom_torsion_atom_site_label_3
_geom_torsion_atom_site_label_4
_geom_torsion
C11 C1 C2 C3 -2.0(6)
C1 C2 C3 O1 178.2(4)
C1 C2 C3 C4 0.6(6)
C19 O1 C3 C2 2.5(15)
C19' O1 C3 C2 -27.8(13)
C19 O1 C3 C4 -179.7(14)
C19' O1 C3 C4 150.1(12)
C2 C3 C4 O2 -178.4(3)
O1 C3 C4 O2 3.6(5)
C2 C3 C4 C12 4.1(5)
O1 C3 C4 C12 -173.9(3)
C13 C5 C6 O3 80.0(3)
C13 C5 C6 C7 -40.1(4)
C13 C5 C6 C20 -162.8(3)
C18 O4 C7 C8 2.8(6)
C18 O4 C7 C6 -176.0(3)
O3 C6 C7 C8 -117.0(4)
C20 C6 C7 C8 127.0(4)
C5 C6 C7 C8 4.8(5)
O3 C6 C7 O4 61.8(3)
C20 C6 C7 O4 -54.2(4)
C5 C6 C7 O4 -176.4(3)
O4 C7 C8 C14 -175.1(3)
C6 C7 C8 C14 3.5(6)
N17 C9 C10 C11 79.8(4)
C14 C9 C10 C11 -43.8(4)
C2 C1 C11 C12 -1.3(6)
C2 C1 C11 C10 177.0(4)
C9 C10 C11 C1 -169.5(3)
C9 C10 C11 C12 8.8(5)
C1 C11 C12 C4 5.8(5)
C10 C11 C12 C4 -172.4(3)
C1 C11 C12 C13 -176.8(3)
C10 C11 C12 C13 5.0(5)
O2 C4 C12 C11 175.3(3)
C3 C4 C12 C11 -7.2(5)
O2 C4 C12 C13 -2.1(5)
C3 C4 C12 C13 175.4(3)
C6 C5 C13 C14 63.6(3)
C6 C5 C13 C15 178.2(3)
C6 C5 C13 C12 -57.6(4)
C11 C12 C13 C5 135.5(3)
C4 C12 C13 C5 -47.2(4)
C11 C12 C13 C14 17.3(4)
C4 C12 C13 C14 -165.4(3)
C11 C12 C13 C15 -98.4(3)
C4 C12 C13 C15 79.0(4)
C7 C8 C14 C9 146.2(4)
C7 C8 C14 C13 22.2(5)
N17 C9 C14 C8 172.9(3)
C10 C9 C14 C8 -58.0(4)
N17 C9 C14 C13 -61.9(3)
C10 C9 C14 C13 67.2(4)
C5 C13 C14 C8 -52.1(4)
C15 C13 C14 C8 -170.9(3)
C12 C13 C14 C8 72.1(3)
C5 C13 C14 C9 -177.2(3)
C15 C13 C14 C9 64.0(3)
C12 C13 C14 C9 -53.0(4)
C5 C13 C15 C16 -172.8(3)
C14 C13 C15 C16 -59.0(3)
C12 C13 C15 C16 59.4(3)
C13 C15 C16 N17 53.7(4)
C15 C16 N17 C17 -179.7(3)
C15 C16 N17 C9 -52.0(4)
C10 C9 N17 C17 58.5(4)
C14 C9 N17 C17 -177.8(3)
C10 C9 N17 C16 -68.4(4)
C14 C9 N17 C16 55.3(4)
O3 C6 C20 C25 30.6(4)
C7 C6 C20 C25 148.3(3)
C5 C6 C20 C25 -89.9(4)
O3 C6 C20 C21 -148.0(3)
C7 C6 C20 C21 -30.4(5)
C5 C6 C20 C21 91.5(4)
C25 C20 C21 C22 -0.1(6)
C6 C20 C21 C22 178.6(4)
C20 C21 C22 C23 -0.8(8)
C21 C22 C23 C24 2.2(9)
C22 C23 C24 C25 -2.6(9)
C21 C20 C25 C24 -0.4(6)
C6 C20 C25 C24 -179.1(4)
C23 C24 C25 C20 1.7(8)
